data_7018620
loop_
_publ_author_name
'Weiss, Charles J.'
'Groves, Amy N.'
'Mock, Michael T.'
'Dougherty, William G.'
'Kassel, W. Scott'
'Helm, Monte L.'
'Dubois, Daniel L.'
'Bullock, R. Morris'

_publ_section_title
;
 Synthesis and reactivity of molybdenum and tungsten bis(dinitrogen)
 complexes supported by diphosphine chelates containing pendant amines.
;
_journal_issue 15
_journal_name_full 'Dalton transactions (Cambridge, England : 2003)'
_journal_page_first 4517
_journal_page_last 4529
_journal_paper_doi 10.1039/c2dt12224c
_journal_volume 41
_journal_year 2012
_chemical_formula_sum 'C37 H51 N5 P4 W'
_chemical_formula_weight 873.56
_chemical_name_systematic
;
?
;
_space_group_IT_number 2
_symmetry_cell_setting triclinic
_symmetry_space_group_name_Hall '-P 1'
_symmetry_space_group_name_H-M 'P -1'
_atom_sites_solution_hydrogens geom
_atom_sites_solution_primary direct
_atom_sites_solution_secondary difmap
_audit_creation_method SHELXL-97
_cell_angle_alpha 109.1660(10)
_cell_angle_beta 94.039(2)
_cell_angle_gamma 100.228(2)
_cell_formula_units_Z 4
_cell_length_a 10.3311(5)
_cell_length_b 19.3128(9)
_cell_length_c 20.2295(10)
_cell_measurement_reflns_used 9932
_cell_measurement_temperature 100(2)
_cell_measurement_theta_max 33.20
_cell_measurement_theta_min 3.09
_cell_volume 3715.8(3)
_computing_cell_refinement 'Bruker SAINT'
_computing_data_collection 'Bruker APEX2'
_computing_data_reduction 'Bruker SAINT'
_computing_molecular_graphics 'Bruker SHELXTL'
_computing_publication_material 'Bruker SHELXTL'
_computing_structure_refinement 'SHELXL-97 (Sheldrick, 2008)'
_computing_structure_solution 'SHELXS-97 (Sheldrick, 2008)'
_diffrn_ambient_temperature 100(2)
_diffrn_measured_fraction_theta_full 0.999
_diffrn_measured_fraction_theta_max 0.987
_diffrn_measurement_device_type 'Bruker APEX-II CCD'
_diffrn_measurement_method '\f and \w scans'
_diffrn_radiation_monochromator graphite
_diffrn_radiation_source 'fine-focus sealed tube'
_diffrn_radiation_type MoK\a
_diffrn_radiation_wavelength 0.71073
_diffrn_reflns_av_R_equivalents 0.0314
_diffrn_reflns_av_sigmaI/netI 0.0434
_diffrn_reflns_limit_h_max 15
_diffrn_reflns_limit_h_min -15
_diffrn_reflns_limit_k_max 24
_diffrn_reflns_limit_k_min -29
_diffrn_reflns_limit_l_max 31
_diffrn_reflns_limit_l_min -31
_diffrn_reflns_number 79213
_diffrn_reflns_theta_full 25.00
_diffrn_reflns_theta_max 33.35
_diffrn_reflns_theta_min 1.82
_exptl_absorpt_coefficient_mu 3.315
_exptl_absorpt_correction_T_max 0.7774
_exptl_absorpt_correction_T_min 0.5868
_exptl_absorpt_correction_type multi-scan
_exptl_absorpt_process_details SADABS
_exptl_crystal_colour orange
_exptl_crystal_density_diffrn 1.562
_exptl_crystal_density_method 'not measured'
_exptl_crystal_description block
_exptl_crystal_F_000 1768
_exptl_crystal_size_max 0.18
_exptl_crystal_size_mid 0.14
_exptl_crystal_size_min 0.08
_refine_diff_density_max 2.341
_refine_diff_density_min -1.464
_refine_diff_density_rms 0.129
_refine_ls_extinction_method none
_refine_ls_goodness_of_fit_ref 1.044
_refine_ls_hydrogen_treatment constr
_refine_ls_matrix_type full
_refine_ls_number_parameters 857
_refine_ls_number_reflns 28417
_refine_ls_number_restraints 0
_refine_ls_restrained_S_all 1.044
_refine_ls_R_factor_all 0.0474
_refine_ls_R_factor_gt 0.0274
_refine_ls_shift/su_max 0.003
_refine_ls_shift/su_mean 0.000
_refine_ls_structure_factor_coef Fsqd
_refine_ls_weighting_details 'calc w=1/[\s^2^(Fo^2^)+(0.0225P)^2^] where P=(Fo^2^+2Fc^2^)/3'
_refine_ls_weighting_scheme calc
_refine_ls_wR_factor_gt 0.0521
_refine_ls_wR_factor_ref 0.0577
_reflns_number_gt 21888
_reflns_number_total 28417
_reflns_threshold_expression >2sigma(I)
_cod_data_source_file c2dt12224c.txt
_cod_data_source_block trans-W(N2)2(dppe)(PEtNMePEt)_(9)
_cod_depositor_comments
;
The following automatic conversions were performed:

'_symmetry_cell_setting' value 'Triclinic' changed to 'triclinic'
according to /home/saulius/struct/CIF-dictionaries/cif_core.dic
dictionary named 'cif_core.dic' version 2.4.1 from 2010-06-29.

Automatic conversion script
Id: cif_fix_values 1715 2011-07-08 13:25:40Z adriana 
;
_cod_original_sg_symbol_H-M P-1
_cod_database_code 7018620

loop_
_symmetry_equiv_pos_as_xyz
'x, y, z'
'-x, -y, -z'

loop_
_atom_site_label
_atom_site_type_symbol
_atom_site_fract_x
_atom_site_fract_y
_atom_site_fract_z
_atom_site_U_iso_or_equiv
_atom_site_adp_type
_atom_site_occupancy
_atom_site_symmetry_multiplicity
_atom_site_calc_flag
_atom_site_refinement_flags
W1 W 0.637317(8) 0.046154(4) 0.810235(4) 0.01105(2) Uani 1 1 d .
W2 W 0.672982(7) 0.555590(4) 0.313503(4) 0.01000(2) Uani 1 1 d .
N1 N 0.26521(17) -0.01601(10) 0.84807(9) 0.0163(4) Uani 1 1 d .
N2 N 0.58505(17) 0.09707(10) 0.74287(9) 0.0158(3) Uani 1 1 d .
N3 N 0.5526(2) 0.12328(12) 0.70393(11) 0.0258(4) Uani 1 1 d .
N4 N 0.66836(17) -0.00887(10) 0.87674(9) 0.0148(3) Uani 1 1 d .
N5 N 0.67863(19) -0.04099(11) 0.91375(10) 0.0218(4) Uani 1 1 d .
N6 N 0.31916(16) 0.49417(10) 0.36515(9) 0.0153(3) Uani 1 1 d .
N7 N 0.60681(16) 0.61680(10) 0.26018(9) 0.0144(3) Uani 1 1 d .
N8 N 0.56179(19) 0.64976(11) 0.23178(10) 0.0223(4) Uani 1 1 d .
N9 N 0.70232(16) 0.49200(10) 0.37164(9) 0.0144(3) Uani 1 1 d .
N10 N 0.70584(19) 0.45558(11) 0.40493(10) 0.0212(4) Uani 1 1 d .
P1 P 0.78761(5) -0.00358(3) 0.72858(3) 0.01236(10) Uani 1 1 d .
P2 P 0.83281(5) 0.14820(3) 0.85618(3) 0.01279(10) Uani 1 1 d .
P3 P 0.48289(5) 0.10332(3) 0.88697(3) 0.01396(10) Uani 1 1 d .
P4 P 0.44444(5) -0.05540(3) 0.75278(3) 0.01237(10) Uani 1 1 d .
P5 P 0.82014(5) 0.50698(3) 0.22839(3) 0.01196(10) Uani 1 1 d .
P6 P 0.87561(5) 0.65326(3) 0.36103(3) 0.01105(9) Uani 1 1 d .
P7 P 0.54059(5) 0.61086(3) 0.40425(3) 0.01192(10) Uani 1 1 d .
P8 P 0.47341(5) 0.45848(3) 0.25782(3) 0.01210(10) Uani 1 1 d .
C1 C 0.6446(2) -0.05050(12) 0.59288(11) 0.0181(4) Uani 1 1 d .
H1A H 0.5943 -0.0883 0.6068 0.022 Uiso 1 1 calc R
C2 C 0.6094(2) -0.04650(13) 0.52739(11) 0.0210(5) Uani 1 1 d .
H2A H 0.5366 -0.0822 0.4962 0.025 Uiso 1 1 calc R
C3 C 0.6796(2) 0.00939(14) 0.50675(11) 0.0224(5) Uani 1 1 d .
H3A H 0.6531 0.0131 0.4623 0.027 Uiso 1 1 calc R
C4 C 0.7875(2) 0.05924(13) 0.55102(12) 0.0223(5) Uani 1 1 d .
H4A H 0.8367 0.0971 0.5368 0.027 Uiso 1 1 calc R
C5 C 0.8254(2) 0.05478(12) 0.61646(11) 0.0194(4) Uani 1 1 d .
H5A H 0.9012 0.0892 0.6461 0.023 Uiso 1 1 calc R
C6 C 0.7541(2) 0.00065(12) 0.63952(10) 0.0150(4) Uani 1 1 d .
C7 C 0.8144(2) -0.13151(12) 0.75881(12) 0.0190(4) Uani 1 1 d .
H7A H 0.7887 -0.1057 0.8029 0.023 Uiso 1 1 calc R
C8 C 0.8425(2) -0.20228(13) 0.74664(12) 0.0226(5) Uani 1 1 d .
H8A H 0.8356 -0.2245 0.7821 0.027 Uiso 1 1 calc R
C9 C 0.8807(2) -0.24004(12) 0.68253(12) 0.0205(5) Uani 1 1 d .
H9A H 0.8994 -0.2884 0.6738 0.025 Uiso 1 1 calc R
C10 C 0.8915(2) -0.20736(12) 0.63140(12) 0.0205(4) Uani 1 1 d .
H10A H 0.9186 -0.2331 0.5877 0.025 Uiso 1 1 calc R
C11 C 0.8628(2) -0.13692(12) 0.64333(11) 0.0172(4) Uani 1 1 d .
H11A H 0.8702 -0.1151 0.6076 0.021 Uiso 1 1 calc R
C12 C 0.82342(19) -0.09792(11) 0.70723(11) 0.0142(4) Uani 1 1 d .
C13 C 0.9585(2) 0.05424(11) 0.75880(11) 0.0155(4) Uani 1 1 d .
H13A H 1.0038 0.0388 0.7947 0.019 Uiso 1 1 calc R
H13B H 1.0098 0.0466 0.7184 0.019 Uiso 1 1 calc R
C14 C 0.9525(2) 0.13727(12) 0.79060(11) 0.0173(4) Uani 1 1 d .
H14A H 0.9237 0.1554 0.7527 0.021 Uiso 1 1 calc R
H14B H 1.0417 0.1675 0.8140 0.021 Uiso 1 1 calc R
C15 C 0.7848(2) 0.26568(12) 0.80974(12) 0.0188(4) Uani 1 1 d .
H15A H 0.7961 0.2344 0.7642 0.023 Uiso 1 1 calc R
C16 C 0.7462(2) 0.33317(13) 0.81770(12) 0.0214(5) Uani 1 1 d .
H16A H 0.7310 0.3474 0.7776 0.026 Uiso 1 1 calc R
C17 C 0.7298(2) 0.37943(13) 0.88351(13) 0.0228(5) Uani 1 1 d .
H17A H 0.7029 0.4253 0.8887 0.027 Uiso 1 1 calc R
C18 C 0.7528(2) 0.35863(12) 0.94198(12) 0.0213(5) Uani 1 1 d .
H18A H 0.7422 0.3904 0.9874 0.026 Uiso 1 1 calc R
C19 C 0.7914(2) 0.29144(12) 0.93417(11) 0.0182(4) Uani 1 1 d .
H19A H 0.8074 0.2779 0.9746 0.022 Uiso 1 1 calc R
C20 C 0.8071(2) 0.24327(11) 0.86774(11) 0.0153(4) Uani 1 1 d .
C21 C 0.9546(2) 0.11464(12) 0.96842(11) 0.0179(4) Uani 1 1 d .
H21A H 0.8822 0.0727 0.9561 0.021 Uiso 1 1 calc R
C22 C 1.0578(2) 0.12329(14) 1.02059(12) 0.0218(5) Uani 1 1 d .
H22A H 1.0557 0.0871 1.0432 0.026 Uiso 1 1 calc R
C23 C 1.1635(2) 0.18447(14) 1.03959(12) 0.0226(5) Uani 1 1 d .
H23A H 1.2339 0.1905 1.0752 0.027 Uiso 1 1 calc R
C24 C 1.1658(2) 0.23670(13) 1.00617(11) 0.0219(5) Uani 1 1 d .
H24A H 1.2381 0.2787 1.0190 0.026 Uiso 1 1 calc R
C25 C 1.0634(2) 0.22825(12) 0.95402(11) 0.0182(4) Uani 1 1 d .
H25A H 1.0660 0.2646 0.9317 0.022 Uiso 1 1 calc R
C26 C 0.95601(19) 0.16647(11) 0.93408(10) 0.0145(4) Uani 1 1 d .
C27 C 0.3665(2) 0.15000(12) 0.85298(12) 0.0208(4) Uani 1 1 d .
H27A H 0.3319 0.1191 0.8031 0.025 Uiso 1 1 calc R
H27B H 0.2902 0.1513 0.8800 0.025 Uiso 1 1 calc R
C28 C 0.4241(3) 0.22924(13) 0.85664(14) 0.0286(5) Uani 1 1 d .
H28A H 0.3564 0.2484 0.8357 0.043 Uiso 1 1 calc R
H28B H 0.5005 0.2290 0.8305 0.043 Uiso 1 1 calc R
H28C H 0.4529 0.2615 0.9061 0.043 Uiso 1 1 calc R
C29 C 0.5352(2) 0.17177(12) 0.97713(11) 0.0180(4) Uani 1 1 d .
H29A H 0.5918 0.2176 0.9745 0.022 Uiso 1 1 calc R
H29B H 0.4554 0.1859 0.9977 0.022 Uiso 1 1 calc R
C30 C 0.6112(2) 0.14293(14) 1.02599(12) 0.0256(5) Uani 1 1 d .
H30A H 0.6430 0.1834 1.0715 0.038 Uiso 1 1 calc R
H30B H 0.6871 0.1256 1.0046 0.038 Uiso 1 1 calc R
H30C H 0.5524 0.1011 1.0334 0.038 Uiso 1 1 calc R
C31 C 0.3587(2) 0.03643(12) 0.90980(11) 0.0172(4) Uani 1 1 d .
H31A H 0.4054 0.0074 0.9319 0.021 Uiso 1 1 calc R
H31B H 0.3080 0.0649 0.9450 0.021 Uiso 1 1 calc R
C32 C 0.1449(2) -0.04543(13) 0.87275(12) 0.0235(5) Uani 1 1 d .
H32A H 0.0827 -0.0814 0.8322 0.035 Uiso 1 1 calc R
H32B H 0.1033 -0.0040 0.8971 0.035 Uiso 1 1 calc R
H32C H 0.1680 -0.0706 0.9054 0.035 Uiso 1 1 calc R
C33 C 0.3237(2) -0.07887(11) 0.80934(11) 0.0164(4) Uani 1 1 d .
H33A H 0.2514 -0.1208 0.7794 0.020 Uiso 1 1 calc R
H33B H 0.3686 -0.0964 0.8438 0.020 Uiso 1 1 calc R
C34 C 0.3390(2) -0.03873(12) 0.68438(11) 0.0182(4) Uani 1 1 d .
H34A H 0.3353 0.0150 0.7015 0.022 Uiso 1 1 calc R
H34B H 0.3841 -0.0480 0.6417 0.022 Uiso 1 1 calc R
C35 C 0.1967(2) -0.08446(13) 0.66213(12) 0.0227(5) Uani 1 1 d .
H35A H 0.1563 -0.0754 0.6213 0.034 Uiso 1 1 calc R
H35B H 0.1453 -0.0694 0.7014 0.034 Uiso 1 1 calc R
H35C H 0.1971 -0.1379 0.6494 0.034 Uiso 1 1 calc R
C36 C 0.4611(2) -0.15273(11) 0.70488(11) 0.0174(4) Uani 1 1 d .
H36A H 0.3793 -0.1791 0.6710 0.021 Uiso 1 1 calc R
H36B H 0.5358 -0.1504 0.6771 0.021 Uiso 1 1 calc R
C37 C 0.4844(2) -0.19947(13) 0.75081(12) 0.0235(5) Uani 1 1 d .
H37A H 0.5134 -0.2445 0.7226 0.035 Uiso 1 1 calc R
H37B H 0.4017 -0.2143 0.7684 0.035 Uiso 1 1 calc R
H37C H 0.5532 -0.1697 0.7909 0.035 Uiso 1 1 calc R
C38 C 0.6818(2) 0.53073(12) 0.11632(11) 0.0186(4) Uani 1 1 d .
H38A H 0.6063 0.5189 0.1380 0.022 Uiso 1 1 calc R
C39 C 0.6651(2) 0.55184(13) 0.05774(12) 0.0238(5) Uani 1 1 d .
H39A H 0.5794 0.5550 0.0402 0.029 Uiso 1 1 calc R
C40 C 0.7733(2) 0.56843(13) 0.02471(12) 0.0245(5) Uani 1 1 d .
H40A H 0.7626 0.5829 -0.0156 0.029 Uiso 1 1 calc R
C41 C 0.8976(2) 0.56362(13) 0.05127(12) 0.0239(5) Uani 1 1 d .
H41A H 0.9723 0.5746 0.0288 0.029 Uiso 1 1 calc R
C42 C 0.9140(2) 0.54299(12) 0.11015(11) 0.0196(4) Uani 1 1 d .
H42A H 1.0000 0.5401 0.1276 0.024 Uiso 1 1 calc R
C43 C 0.8057(2) 0.52625(11) 0.14466(10) 0.0150(4) Uani 1 1 d .
C44 C 0.8442(2) 0.37620(13) 0.25285(12) 0.0201(4) Uani 1 1 d .
H44A H 0.8248 0.4024 0.2984 0.024 Uiso 1 1 calc R
C45 C 0.8704(2) 0.30504(13) 0.23857(12) 0.0218(5) Uani 1 1 d .
H45A H 0.8687 0.2829 0.2742 0.026 Uiso 1 1 calc R
C46 C 0.8988(2) 0.26647(13) 0.17244(12) 0.0220(5) Uani 1 1 d .
H46A H 0.9167 0.2177 0.1624 0.026 Uiso 1 1 calc R
C47 C 0.9012(2) 0.29905(12) 0.12095(12) 0.0209(5) Uani 1 1 d .
H47A H 0.9212 0.2726 0.0756 0.025 Uiso 1 1 calc R
C48 C 0.8744(2) 0.37028(12) 0.13479(11) 0.0165(4) Uani 1 1 d .
H48A H 0.8755 0.3919 0.0988 0.020 Uiso 1 1 calc R
C49 C 0.84596(19) 0.41002(11) 0.20155(11) 0.0145(4) Uani 1 1 d .
C50 C 0.99485(19) 0.55570(11) 0.26649(11) 0.0154(4) Uani 1 1 d .
H50A H 1.0261 0.5372 0.3037 0.018 Uiso 1 1 calc R
H50B H 1.0532 0.5456 0.2292 0.018 Uiso 1 1 calc R
C51 C 0.9997(2) 0.63946(12) 0.29779(11) 0.0158(4) Uani 1 1 d .
H51A H 0.9780 0.6591 0.2599 0.019 Uiso 1 1 calc R
H51B H 1.0897 0.6665 0.3226 0.019 Uiso 1 1 calc R
C52 C 0.8311(2) 0.76785(12) 0.31239(11) 0.0163(4) Uani 1 1 d .
H52A H 0.8240 0.7311 0.2668 0.020 Uiso 1 1 calc R
C53 C 0.8090(2) 0.83844(13) 0.31871(12) 0.0199(4) Uani 1 1 d .
H53A H 0.7852 0.8493 0.2776 0.024 Uiso 1 1 calc R
C54 C 0.8216(2) 0.89303(13) 0.38484(12) 0.0224(5) Uani 1 1 d .
H54A H 0.8075 0.9415 0.3891 0.027 Uiso 1 1 calc R
C55 C 0.8549(2) 0.87670(13) 0.44463(12) 0.0206(4) Uani 1 1 d .
H55A H 0.8642 0.9142 0.4900 0.025 Uiso 1 1 calc R
C56 C 0.8748(2) 0.80578(12) 0.43865(11) 0.0157(4) Uani 1 1 d .
H56A H 0.8962 0.7949 0.4801 0.019 Uiso 1 1 calc R
C57 C 0.86380(19) 0.75003(11) 0.37223(10) 0.0138(4) Uani 1 1 d .
C58 C 0.9658(2) 0.61750(12) 0.47858(11) 0.0157(4) Uani 1 1 d .
H58A H 0.8874 0.5791 0.4649 0.019 Uiso 1 1 calc R
C59 C 1.0568(2) 0.62363(13) 0.53543(11) 0.0203(4) Uani 1 1 d .
H59A H 1.0409 0.5892 0.5599 0.024 Uiso 1 1 calc R
C60 C 1.1708(2) 0.68005(13) 0.55634(11) 0.0198(4) Uani 1 1 d .
H60A H 1.2331 0.6842 0.5950 0.024 Uiso 1 1 calc R
C61 C 1.1935(2) 0.73031(12) 0.52073(11) 0.0180(4) Uani 1 1 d .
H61A H 1.2706 0.7696 0.5357 0.022 Uiso 1 1 calc R
C62 C 1.10435(19) 0.72340(12) 0.46345(11) 0.0153(4) Uani 1 1 d .
H62A H 1.1220 0.7574 0.4386 0.018 Uiso 1 1 calc R
C63 C 0.98821(19) 0.66697(11) 0.44148(10) 0.0136(4) Uani 1 1 d .
C64 C 0.4326(2) 0.67133(12) 0.38793(11) 0.0174(4) Uani 1 1 d .
H64A H 0.3842 0.6469 0.3394 0.021 Uiso 1 1 calc R
H64B H 0.3657 0.6750 0.4210 0.021 Uiso 1 1 calc R
C65 C 0.5044(2) 0.75067(13) 0.39614(13) 0.0255(5) Uani 1 1 d .
H65A H 0.4405 0.7777 0.3835 0.038 Uiso 1 1 calc R
H65B H 0.5731 0.7479 0.3649 0.038 Uiso 1 1 calc R
H65C H 0.5457 0.7772 0.4453 0.038 Uiso 1 1 calc R
C66 C 0.6293(2) 0.66548(12) 0.49378(10) 0.0169(4) Uani 1 1 d .
H66A H 0.6812 0.6333 0.5085 0.020 Uiso 1 1 calc R
H66B H 0.6938 0.7083 0.4905 0.020 Uiso 1 1 calc R
C67 C 0.5483(2) 0.69672(14) 0.55307(11) 0.0232(5) Uani 1 1 d .
H67A H 0.6087 0.7279 0.5963 0.035 Uiso 1 1 calc R
H67B H 0.4916 0.6551 0.5617 0.035 Uiso 1 1 calc R
H67C H 0.4928 0.7272 0.5391 0.035 Uiso 1 1 calc R
C68 C 0.4174(2) 0.54291(12) 0.42613(11) 0.0164(4) Uani 1 1 d .
H68A H 0.4644 0.5113 0.4447 0.020 Uiso 1 1 calc R
H68B H 0.3706 0.5706 0.4639 0.020 Uiso 1 1 calc R
C69 C 0.1975(2) 0.46593(13) 0.38969(12) 0.0210(5) Uani 1 1 d .
H69A H 0.1634 0.5083 0.4191 0.032 Uiso 1 1 calc R
H69B H 0.2170 0.4350 0.4175 0.032 Uiso 1 1 calc R
H69C H 0.1307 0.4355 0.3489 0.032 Uiso 1 1 calc R
C70 C 0.3698(2) 0.43152(12) 0.31983(11) 0.0162(4) Uani 1 1 d .
H70A H 0.2940 0.3904 0.2926 0.019 Uiso 1 1 calc R
H70B H 0.4231 0.4124 0.3498 0.019 Uiso 1 1 calc R
C71 C 0.3497(2) 0.48174(12) 0.20302(11) 0.0168(4) Uani 1 1 d .
H71A H 0.3306 0.5304 0.2314 0.020 Uiso 1 1 calc R
H71B H 0.3909 0.4891 0.1624 0.020 Uiso 1 1 calc R
C72 C 0.2171(2) 0.42519(13) 0.17401(12) 0.0209(5) Uani 1 1 d .
H72A H 0.1642 0.4413 0.1419 0.031 Uiso 1 1 calc R
H72B H 0.1684 0.4225 0.2133 0.031 Uiso 1 1 calc R
H72C H 0.2337 0.3756 0.1483 0.031 Uiso 1 1 calc R
C73 C 0.4843(2) 0.36278(12) 0.20268(11) 0.0190(4) Uani 1 1 d .
H73A H 0.5548 0.3472 0.2267 0.023 Uiso 1 1 calc R
H73B H 0.3992 0.3282 0.1997 0.023 Uiso 1 1 calc R
C74 C 0.5136(2) 0.35364(13) 0.12756(12) 0.0247(5) Uani 1 1 d .
H74A H 0.5208 0.3018 0.1030 0.037 Uiso 1 1 calc R
H74B H 0.5973 0.3878 0.1295 0.037 Uiso 1 1 calc R
H74C H 0.4414 0.3655 0.1020 0.037 Uiso 1 1 calc R

loop_
_atom_site_aniso_label
_atom_site_aniso_U_11
_atom_site_aniso_U_22
_atom_site_aniso_U_33
_atom_site_aniso_U_23
_atom_site_aniso_U_13
_atom_site_aniso_U_12
W1 0.01295(4) 0.00959(4) 0.01034(4) 0.00355(3) 0.00055(3) 0.00196(3)
W2 0.01003(4) 0.00999(4) 0.00986(4) 0.00316(3) 0.00127(3) 0.00246(3)
N1 0.0150(8) 0.0137(8) 0.0178(9) 0.0024(7) 0.0041(7) 0.0023(7)
N2 0.0172(9) 0.0136(8) 0.0167(8) 0.0062(7) 0.0016(7) 0.0020(7)
N3 0.0275(11) 0.0262(11) 0.0265(11) 0.0150(9) -0.0014(8) 0.0033(9)
N4 0.0144(8) 0.0126(8) 0.0152(8) 0.0025(7) 0.0013(6) 0.0024(6)
N5 0.0255(10) 0.0212(10) 0.0207(9) 0.0097(8) 0.0024(8) 0.0058(8)
N6 0.0135(8) 0.0165(9) 0.0147(8) 0.0051(7) 0.0029(6) 0.0006(7)
N7 0.0133(8) 0.0131(8) 0.0150(8) 0.0033(7) 0.0026(6) 0.0013(6)
N8 0.0209(10) 0.0233(10) 0.0259(10) 0.0134(8) 0.0011(8) 0.0042(8)
N9 0.0116(8) 0.0146(8) 0.0160(8) 0.0030(7) 0.0028(6) 0.0039(6)
N10 0.0224(10) 0.0219(10) 0.0228(10) 0.0110(8) 0.0036(7) 0.0071(8)
P1 0.0139(2) 0.0110(2) 0.0116(2) 0.00348(19) 0.00109(18) 0.00222(19)
P2 0.0147(2) 0.0106(2) 0.0117(2) 0.00331(19) 0.00048(18) 0.00114(19)
P3 0.0164(2) 0.0110(2) 0.0135(2) 0.00290(19) 0.00130(19) 0.00343(19)
P4 0.0137(2) 0.0111(2) 0.0116(2) 0.00360(19) 0.00081(18) 0.00181(19)
P5 0.0118(2) 0.0116(2) 0.0113(2) 0.00228(19) 0.00144(18) 0.00300(19)
P6 0.0108(2) 0.0111(2) 0.0104(2) 0.00294(18) 0.00129(17) 0.00188(18)
P7 0.0116(2) 0.0125(2) 0.0110(2) 0.00297(19) 0.00232(18) 0.00272(18)
P8 0.0119(2) 0.0110(2) 0.0125(2) 0.00334(19) 0.00080(18) 0.00192(18)
C1 0.0168(10) 0.0206(11) 0.0178(10) 0.0067(8) 0.0033(8) 0.0062(8)
C2 0.0166(10) 0.0277(12) 0.0182(10) 0.0059(9) 0.0002(8) 0.0087(9)
C3 0.0271(12) 0.0323(13) 0.0145(10) 0.0107(9) 0.0048(8) 0.0171(10)
C4 0.0295(12) 0.0230(11) 0.0201(11) 0.0119(9) 0.0072(9) 0.0101(9)
C5 0.0240(11) 0.0158(10) 0.0181(10) 0.0055(8) 0.0019(8) 0.0051(8)
C6 0.0167(10) 0.0174(10) 0.0127(9) 0.0054(8) 0.0030(7) 0.0071(8)
C7 0.0209(11) 0.0180(10) 0.0194(10) 0.0070(8) 0.0046(8) 0.0061(8)
C8 0.0238(11) 0.0212(11) 0.0280(12) 0.0139(10) 0.0059(9) 0.0065(9)
C9 0.0176(10) 0.0120(10) 0.0302(12) 0.0049(9) -0.0014(9) 0.0052(8)
C10 0.0199(11) 0.0180(11) 0.0214(11) 0.0030(9) 0.0016(8) 0.0067(8)
C11 0.0172(10) 0.0160(10) 0.0173(10) 0.0041(8) 0.0014(8) 0.0044(8)
C12 0.0110(9) 0.0136(9) 0.0164(9) 0.0042(8) -0.0001(7) 0.0013(7)
C13 0.0156(10) 0.0145(9) 0.0150(9) 0.0045(8) 0.0017(7) 0.0013(8)
C14 0.0187(10) 0.0167(10) 0.0136(9) 0.0030(8) 0.0029(8) 0.0003(8)
C15 0.0184(10) 0.0192(11) 0.0199(10) 0.0092(9) 0.0016(8) 0.0025(8)
C16 0.0208(11) 0.0227(11) 0.0258(12) 0.0164(10) 0.0003(9) 0.0030(9)
C17 0.0210(11) 0.0152(10) 0.0331(13) 0.0111(9) -0.0013(9) 0.0029(8)
C18 0.0206(11) 0.0159(10) 0.0238(11) 0.0027(9) -0.0004(9) 0.0043(8)
C19 0.0190(10) 0.0157(10) 0.0185(10) 0.0057(8) -0.0027(8) 0.0026(8)
C20 0.0141(9) 0.0120(9) 0.0186(10) 0.0057(8) 0.0000(7) 0.0000(7)
C21 0.0172(10) 0.0193(10) 0.0173(10) 0.0072(8) 0.0012(8) 0.0030(8)
C22 0.0205(11) 0.0281(12) 0.0205(11) 0.0122(9) 0.0041(8) 0.0074(9)
C23 0.0149(10) 0.0323(13) 0.0174(10) 0.0034(9) -0.0014(8) 0.0086(9)
C24 0.0173(10) 0.0230(11) 0.0192(11) 0.0014(9) -0.0013(8) 0.0019(9)
C25 0.0187(10) 0.0159(10) 0.0170(10) 0.0037(8) -0.0010(8) 0.0011(8)
C26 0.0137(9) 0.0143(9) 0.0129(9) 0.0015(7) -0.0001(7) 0.0036(7)
C27 0.0230(11) 0.0189(11) 0.0226(11) 0.0088(9) 0.0022(9) 0.0070(9)
C28 0.0321(13) 0.0220(12) 0.0353(14) 0.0143(11) 0.0015(11) 0.0075(10)
C29 0.0204(10) 0.0149(10) 0.0153(10) 0.0014(8) 0.0029(8) 0.0029(8)
C30 0.0294(13) 0.0245(12) 0.0184(11) 0.0045(9) -0.0032(9) 0.0029(10)
C31 0.0188(10) 0.0168(10) 0.0141(9) 0.0028(8) 0.0056(8) 0.0024(8)
C32 0.0156(10) 0.0229(12) 0.0290(12) 0.0048(10) 0.0073(9) 0.0028(9)
C33 0.0188(10) 0.0130(9) 0.0160(10) 0.0035(8) 0.0036(8) 0.0023(8)
C34 0.0172(10) 0.0180(10) 0.0191(10) 0.0075(8) -0.0023(8) 0.0032(8)
C35 0.0178(11) 0.0198(11) 0.0263(12) 0.0047(9) -0.0049(9) 0.0025(9)
C36 0.0197(10) 0.0127(9) 0.0184(10) 0.0041(8) 0.0023(8) 0.0026(8)
C37 0.0283(12) 0.0165(11) 0.0287(12) 0.0093(9) 0.0078(10) 0.0078(9)
C38 0.0188(10) 0.0224(11) 0.0146(10) 0.0057(8) 0.0022(8) 0.0057(8)
C39 0.0264(12) 0.0270(12) 0.0179(11) 0.0070(9) 0.0002(9) 0.0085(10)
C40 0.0389(14) 0.0180(11) 0.0173(11) 0.0087(9) 0.0021(9) 0.0037(10)
C41 0.0276(12) 0.0210(11) 0.0242(12) 0.0112(9) 0.0082(9) -0.0001(9)
C42 0.0179(10) 0.0211(11) 0.0190(10) 0.0070(9) 0.0037(8) 0.0014(8)
C43 0.0189(10) 0.0123(9) 0.0125(9) 0.0033(7) 0.0021(7) 0.0024(8)
C44 0.0224(11) 0.0200(11) 0.0212(11) 0.0077(9) 0.0055(8) 0.0106(9)
C45 0.0251(12) 0.0201(11) 0.0248(11) 0.0105(9) 0.0039(9) 0.0113(9)
C46 0.0208(11) 0.0146(10) 0.0282(12) 0.0044(9) -0.0008(9) 0.0051(8)
C47 0.0240(11) 0.0167(10) 0.0180(10) -0.0006(8) 0.0007(8) 0.0081(9)
C48 0.0162(10) 0.0169(10) 0.0156(10) 0.0035(8) 0.0017(8) 0.0059(8)
C49 0.0112(9) 0.0132(9) 0.0171(10) 0.0027(8) 0.0005(7) 0.0034(7)
C50 0.0119(9) 0.0155(10) 0.0155(9) 0.0015(8) 0.0009(7) 0.0024(7)
C51 0.0151(10) 0.0148(10) 0.0156(9) 0.0036(8) 0.0033(7) 0.0014(8)
C52 0.0163(10) 0.0168(10) 0.0160(10) 0.0071(8) 0.0021(8) 0.0015(8)
C53 0.0212(11) 0.0213(11) 0.0217(11) 0.0135(9) 0.0026(8) 0.0045(9)
C54 0.0254(12) 0.0170(10) 0.0290(12) 0.0111(9) 0.0080(9) 0.0076(9)
C55 0.0238(11) 0.0168(10) 0.0212(11) 0.0050(9) 0.0066(9) 0.0062(9)
C56 0.0162(10) 0.0157(10) 0.0169(10) 0.0067(8) 0.0032(8) 0.0049(8)
C57 0.0123(9) 0.0139(9) 0.0159(9) 0.0060(8) 0.0024(7) 0.0025(7)
C58 0.0143(9) 0.0165(10) 0.0162(10) 0.0052(8) 0.0019(7) 0.0045(8)
C59 0.0194(11) 0.0237(11) 0.0203(11) 0.0104(9) 0.0025(8) 0.0059(9)
C60 0.0156(10) 0.0263(12) 0.0158(10) 0.0048(9) -0.0012(8) 0.0063(9)
C61 0.0132(9) 0.0189(10) 0.0179(10) 0.0017(8) 0.0001(8) 0.0035(8)
C62 0.0150(10) 0.0146(10) 0.0149(9) 0.0030(8) 0.0026(7) 0.0033(8)
C63 0.0119(9) 0.0148(9) 0.0127(9) 0.0021(7) 0.0023(7) 0.0042(7)
C64 0.0180(10) 0.0178(10) 0.0167(10) 0.0040(8) 0.0026(8) 0.0083(8)
C65 0.0295(13) 0.0177(11) 0.0310(13) 0.0086(10) 0.0042(10) 0.0091(9)
C66 0.0133(9) 0.0220(11) 0.0130(9) 0.0034(8) -0.0005(7) 0.0039(8)
C67 0.0192(11) 0.0321(13) 0.0137(10) 0.0013(9) 0.0010(8) 0.0070(9)
C68 0.0165(10) 0.0189(10) 0.0140(9) 0.0062(8) 0.0033(7) 0.0029(8)
C69 0.0157(10) 0.0221(11) 0.0249(11) 0.0084(9) 0.0061(8) 0.0015(8)
C70 0.0157(10) 0.0146(10) 0.0188(10) 0.0079(8) 0.0023(8) 0.0006(8)
C71 0.0159(10) 0.0171(10) 0.0168(10) 0.0056(8) -0.0012(8) 0.0042(8)
C72 0.0139(10) 0.0238(11) 0.0200(11) 0.0026(9) -0.0024(8) 0.0031(9)
C73 0.0176(10) 0.0126(9) 0.0235(11) 0.0022(8) 0.0026(8) 0.0026(8)
C74 0.0208(11) 0.0207(11) 0.0238(11) -0.0038(9) 0.0014(9) 0.0050(9)

loop_
_atom_type_symbol
_atom_type_description
_atom_type_scat_dispersion_real
_atom_type_scat_dispersion_imag
_atom_type_scat_source
C C 0.0033 0.0016 'International Tables Vol C Tables 4.2.6.8 and 6.1.1.4'
H H 0.0000 0.0000 'International Tables Vol C Tables 4.2.6.8 and 6.1.1.4'
N N 0.0061 0.0033 'International Tables Vol C Tables 4.2.6.8 and 6.1.1.4'
P P 0.1023 0.0942 'International Tables Vol C Tables 4.2.6.8 and 6.1.1.4'
W W -0.8490 6.8722 'International Tables Vol C Tables 4.2.6.8 and 6.1.1.4'

loop_
_geom_angle_atom_site_label_1
_geom_angle_atom_site_label_2
_geom_angle_atom_site_label_3
_geom_angle
N4 W1 N2 173.83(7)
N4 W1 P1 97.26(5)
N2 W1 P1 86.56(5)
N4 W1 P2 98.05(5)
N2 W1 P2 87.35(5)
P1 W1 P2 80.250(18)
N4 W1 P4 86.58(5)
N2 W1 P4 88.22(5)
P1 W1 P4 96.037(18)
P2 W1 P4 174.375(17)
N4 W1 P3 87.56(5)
N2 W1 P3 88.67(5)
P1 W1 P3 175.149(19)
P2 W1 P3 98.638(18)
P4 W1 P3 84.708(18)
N9 W2 N7 168.63(6)
N9 W2 P8 84.49(5)
N7 W2 P8 87.96(5)
N9 W2 P7 84.37(5)
N7 W2 P7 86.69(5)
P8 W2 P7 86.451(17)
N9 W2 P5 95.28(5)
N7 W2 P5 94.16(5)
P8 W2 P5 97.795(17)
P7 W2 P5 175.692(17)
N9 W2 P6 98.57(5)
N7 W2 P6 89.41(5)
P8 W2 P6 175.935(17)
P7 W2 P6 96.488(17)
P5 W2 P6 79.307(17)
C32 N1 C33 108.93(17)
C32 N1 C31 108.66(16)
C33 N1 C31 110.77(16)
N3 N2 W1 177.58(17)
N5 N4 W1 176.31(17)
C70 N6 C69 110.15(16)
C70 N6 C68 112.25(16)
C69 N6 C68 109.74(16)
N8 N7 W2 175.34(16)
N10 N9 W2 173.17(17)
C12 P1 C6 100.99(9)
C12 P1 C13 99.88(9)
C6 P1 C13 101.75(9)
C12 P1 W1 125.04(7)
C6 P1 W1 115.26(7)
C13 P1 W1 110.64(7)
C20 P2 C26 101.66(9)
C20 P2 C14 101.24(10)
C26 P2 C14 96.27(9)
C20 P2 W1 116.51(7)
C26 P2 W1 127.15(7)
C14 P2 W1 109.57(7)
C29 P3 C27 99.77(10)
C29 P3 C31 96.97(9)
C27 P3 C31 97.76(10)
C29 P3 W1 123.73(7)
C27 P3 W1 118.79(8)
C31 P3 W1 114.86(7)
C34 P4 C33 102.66(10)
C34 P4 C36 100.65(10)
C33 P4 C36 96.88(9)
C34 P4 W1 113.96(7)
C33 P4 W1 117.37(7)
C36 P4 W1 122.03(7)
C49 P5 C43 104.12(9)
C49 P5 C50 97.49(9)
C43 P5 C50 101.15(9)
C49 P5 W2 123.88(7)
C43 P5 W2 117.18(7)
C50 P5 W2 109.08(6)
C57 P6 C63 101.60(9)
C57 P6 C51 100.13(9)
C63 P6 C51 97.59(9)
C57 P6 W2 117.58(7)
C63 P6 W2 125.13(7)
C51 P6 W2 110.50(6)
C64 P7 C66 103.39(10)
C64 P7 C68 99.52(10)
C66 P7 C68 99.05(9)
C64 P7 W2 119.13(7)
C66 P7 W2 117.30(7)
C68 P7 W2 115.18(7)
C71 P8 C73 103.00(10)
C71 P8 C70 100.76(10)
C73 P8 C70 97.10(10)
C71 P8 W2 116.44(7)
C73 P8 W2 121.13(7)
C70 P8 W2 114.95(7)
C2 C1 C6 121.0(2)
C2 C1 H1A 119.5
C6 C1 H1A 119.5
C1 C2 C3 120.4(2)
C1 C2 H2A 119.8
C3 C2 H2A 119.8
C4 C3 C2 119.5(2)
C4 C3 H3A 120.3
C2 C3 H3A 120.3
C3 C4 C5 120.5(2)
C3 C4 H4A 119.8
C5 C4 H4A 119.7
C4 C5 C6 121.2(2)
C4 C5 H5A 119.4
C6 C5 H5A 119.4
C5 C6 C1 117.31(19)
C5 C6 P1 123.99(16)
C1 C6 P1 118.56(16)
C8 C7 C12 121.1(2)
C8 C7 H7A 119.5
C12 C7 H7A 119.5
C9 C8 C7 119.7(2)
C9 C8 H8A 120.2
C7 C8 H8A 120.2
C10 C9 C8 120.0(2)
C10 C9 H9A 120.0
C8 C9 H9A 120.0
C9 C10 C11 120.4(2)
C9 C10 H10A 119.8
C11 C10 H10A 119.8
C10 C11 C12 120.7(2)
C10 C11 H11A 119.6
C12 C11 H11A 119.6
C11 C12 C7 118.1(2)
C11 C12 P1 123.78(17)
C7 C12 P1 118.07(16)
C14 C13 P1 109.50(14)
C14 C13 H13A 109.8
P1 C13 H13A 109.8
C14 C13 H13B 109.8
P1 C13 H13B 109.8
H13A C13 H13B 108.2
C13 C14 P2 109.24(14)
C13 C14 H14A 109.8
P2 C14 H14A 109.8
C13 C14 H14B 109.8
P2 C14 H14B 109.8
H14A C14 H14B 108.3
C16 C15 C20 121.0(2)
C16 C15 H15A 119.5
C20 C15 H15A 119.5
C17 C16 C15 120.4(2)
C17 C16 H16A 119.8
C15 C16 H16A 119.8
C16 C17 C18 119.6(2)
C16 C17 H17A 120.2
C18 C17 H17A 120.2
C17 C18 C19 120.1(2)
C17 C18 H18A 119.9
C19 C18 H18A 119.9
C18 C19 C20 121.2(2)
C18 C19 H19A 119.4
C20 C19 H19A 119.4
C15 C20 C19 117.8(2)
C15 C20 P2 121.20(16)
C19 C20 P2 120.47(17)
C26 C21 C22 121.0(2)
C26 C21 H21A 119.5
C22 C21 H21A 119.5
C23 C22 C21 120.2(2)
C23 C22 H22A 119.9
C21 C22 H22A 119.9
C24 C23 C22 119.4(2)
C24 C23 H23A 120.3
C22 C23 H23A 120.3
C23 C24 C25 120.6(2)
C23 C24 H24A 119.7
C25 C24 H24A 119.7
C24 C25 C26 120.6(2)
C24 C25 H25A 119.7
C26 C25 H25A 119.7
C21 C26 C25 118.2(2)
C21 C26 P2 121.03(15)
C25 C26 P2 120.22(17)
C28 C27 P3 115.44(16)
C28 C27 H27A 108.4
P3 C27 H27A 108.4
C28 C27 H27B 108.4
P3 C27 H27B 108.4
H27A C27 H27B 107.5
C27 C28 H28A 109.5
C27 C28 H28B 109.5
H28A C28 H28B 109.5
C27 C28 H28C 109.5
H28A C28 H28C 109.5
H28B C28 H28C 109.5
C30 C29 P3 113.71(16)
C30 C29 H29A 108.8
P3 C29 H29A 108.8
C30 C29 H29B 108.8
P3 C29 H29B 108.8
H29A C29 H29B 107.7
C29 C30 H30A 109.5
C29 C30 H30B 109.5
H30A C30 H30B 109.5
C29 C30 H30C 109.5
H30A C30 H30C 109.5
H30B C30 H30C 109.5
N1 C31 P3 112.95(14)
N1 C31 H31A 109.0
P3 C31 H31A 109.0
N1 C31 H31B 109.0
P3 C31 H31B 109.0
H31A C31 H31B 107.8
N1 C32 H32A 109.5
N1 C32 H32B 109.5
H32A C32 H32B 109.5
N1 C32 H32C 109.5
H32A C32 H32C 109.5
H32B C32 H32C 109.5
N1 C33 P4 113.89(14)
N1 C33 H33A 108.8
P4 C33 H33A 108.8
N1 C33 H33B 108.8
P4 C33 H33B 108.8
H33A C33 H33B 107.7
C35 C34 P4 117.97(16)
C35 C34 H34A 107.8
P4 C34 H34A 107.8
C35 C34 H34B 107.8
P4 C34 H34B 107.8
H34A C34 H34B 107.2
C34 C35 H35A 109.5
C34 C35 H35B 109.5
H35A C35 H35B 109.5
C34 C35 H35C 109.5
H35A C35 H35C 109.5
H35B C35 H35C 109.5
C37 C36 P4 115.88(15)
C37 C36 H36A 108.3
P4 C36 H36A 108.3
C37 C36 H36B 108.3
P4 C36 H36B 108.3
H36A C36 H36B 107.4
C36 C37 H37A 109.5
C36 C37 H37B 109.5
H37A C37 H37B 109.5
C36 C37 H37C 109.5
H37A C37 H37C 109.5
H37B C37 H37C 109.5
C39 C38 C43 122.2(2)
C39 C38 H38A 118.9
C43 C38 H38A 118.9
C40 C39 C38 120.0(2)
C40 C39 H39A 120.0
C38 C39 H39A 120.0
C39 C40 C41 119.1(2)
C39 C40 H40A 120.5
C41 C40 H40A 120.5
C42 C41 C40 120.7(2)
C42 C41 H41A 119.6
C40 C41 H41A 119.6
C41 C42 C43 121.1(2)
C41 C42 H42A 119.4
C43 C42 H42A 119.4
C38 C43 C42 116.9(2)
C38 C43 P5 118.72(15)
C42 C43 P5 124.19(17)
C45 C44 C49 121.3(2)
C45 C44 H44A 119.4
C49 C44 H44A 119.4
C46 C45 C44 119.8(2)
C46 C45 H45A 120.1
C44 C45 H45A 120.1
C47 C46 C45 119.7(2)
C47 C46 H46A 120.1
C45 C46 H46A 120.1
C46 C47 C48 120.7(2)
C46 C47 H47A 119.6
C48 C47 H47A 119.6
C47 C48 C49 120.1(2)
C47 C48 H48A 120.0
C49 C48 H48A 120.0
C44 C49 C48 118.3(2)
C44 C49 P5 117.32(15)
C48 C49 P5 124.28(17)
C51 C50 P5 108.23(14)
C51 C50 H50A 110.1
P5 C50 H50A 110.1
C51 C50 H50B 110.1
P5 C50 H50B 110.1
H50A C50 H50B 108.4
C50 C51 P6 107.65(14)
C50 C51 H51A 110.2
P6 C51 H51A 110.2
C50 C51 H51B 110.2
P6 C51 H51B 110.2
H51A C51 H51B 108.5
C53 C52 C57 120.9(2)
C53 C52 H52A 119.5
C57 C52 H52A 119.5
C54 C53 C52 120.2(2)
C54 C53 H53A 119.9
C52 C53 H53A 119.9
C55 C54 C53 119.7(2)
C55 C54 H54A 120.1
C53 C54 H54A 120.1
C54 C55 C56 120.3(2)
C54 C55 H55A 119.9
C56 C55 H55A 119.9
C55 C56 C57 120.8(2)
C55 C56 H56A 119.6
C57 C56 H56A 119.6
C52 C57 C56 118.0(2)
C52 C57 P6 118.95(15)
C56 C57 P6 122.83(16)
C59 C58 C63 120.9(2)
C59 C58 H58A 119.5
C63 C58 H58A 119.5
C60 C59 C58 119.9(2)
C60 C59 H59A 120.0
C58 C59 H59A 120.0
C61 C60 C59 119.9(2)
C61 C60 H60A 120.1
C59 C60 H60A 120.1
C62 C61 C60 120.2(2)
C62 C61 H61A 119.9
C60 C61 H61A 119.9
C61 C62 C63 121.0(2)
C61 C62 H62A 119.5
C63 C62 H62A 119.5
C58 C63 C62 118.11(19)
C58 C63 P6 120.75(15)
C62 C63 P6 120.92(16)
C65 C64 P7 114.99(15)
C65 C64 H64A 108.5
P7 C64 H64A 108.5
C65 C64 H64B 108.5
P7 C64 H64B 108.5
H64A C64 H64B 107.5
C64 C65 H65A 109.5
C64 C65 H65B 109.5
H65A C65 H65B 109.5
C64 C65 H65C 109.5
H65A C65 H65C 109.5
H65B C65 H65C 109.5
C67 C66 P7 118.69(14)
C67 C66 H66A 107.6
P7 C66 H66A 107.6
C67 C66 H66B 107.6
P7 C66 H66B 107.6
H66A C66 H66B 107.1
C66 C67 H67A 109.5
C66 C67 H67B 109.5
H67A C67 H67B 109.5
C66 C67 H67C 109.5
H67A C67 H67C 109.5
H67B C67 H67C 109.5
N6 C68 P7 112.96(14)
N6 C68 H68A 109.0
P7 C68 H68A 109.0
N6 C68 H68B 109.0
P7 C68 H68B 109.0
H68A C68 H68B 107.8
N6 C69 H69A 109.5
N6 C69 H69B 109.5
H69A C69 H69B 109.5
N6 C69 H69C 109.5
H69A C69 H69C 109.5
H69B C69 H69C 109.5
N6 C70 P8 112.52(14)
N6 C70 H70A 109.1
P8 C70 H70A 109.1
N6 C70 H70B 109.1
P8 C70 H70B 109.1
H70A C70 H70B 107.8
C72 C71 P8 117.46(16)
C72 C71 H71A 107.9
P8 C71 H71A 107.9
C72 C71 H71B 107.9
P8 C71 H71B 107.9
H71A C71 H71B 107.2
C71 C72 H72A 109.5
C71 C72 H72B 109.5
H72A C72 H72B 109.5
C71 C72 H72C 109.5
H72A C72 H72C 109.5
H72B C72 H72C 109.5
C74 C73 P8 115.31(16)
C74 C73 H73A 108.4
P8 C73 H73A 108.4
C74 C73 H73B 108.4
P8 C73 H73B 108.4
H73A C73 H73B 107.5
C73 C74 H74A 109.5
C73 C74 H74B 109.5
H74A C74 H74B 109.5
C73 C74 H74C 109.5
H74A C74 H74C 109.5
H74B C74 H74C 109.5

loop_
_geom_bond_atom_site_label_1
_geom_bond_atom_site_label_2
_geom_bond_distance
W1 N4 2.0102(19)
W1 N2 2.0200(18)
W1 P1 2.4313(5)
W1 P2 2.4385(5)
W1 P4 2.4407(5)
W1 P3 2.4542(5)
W2 N9 2.0034(19)
W2 N7 2.0122(19)
W2 P8 2.4392(5)
W2 P7 2.4424(5)
W2 P5 2.4437(5)
W2 P6 2.4470(5)
N1 C32 1.463(3)
N1 C33 1.468(3)
N1 C31 1.473(3)
N2 N3 1.128(2)
N4 N5 1.129(2)
N6 C70 1.464(3)
N6 C69 1.465(3)
N6 C68 1.470(3)
N7 N8 1.122(2)
N9 N10 1.125(2)
P1 C12 1.841(2)
P1 C6 1.842(2)
P1 C13 1.854(2)
P2 C20 1.843(2)
P2 C26 1.850(2)
P2 C14 1.864(2)
P3 C29 1.841(2)
P3 C27 1.846(2)
P3 C31 1.848(2)
P4 C34 1.846(2)
P4 C33 1.847(2)
P4 C36 1.856(2)
P5 C49 1.845(2)
P5 C43 1.851(2)
P5 C50 1.861(2)
P6 C57 1.835(2)
P6 C63 1.847(2)
P6 C51 1.865(2)
P7 C64 1.839(2)
P7 C66 1.844(2)
P7 C68 1.845(2)
P8 C71 1.842(2)
P8 C73 1.847(2)
P8 C70 1.847(2)
C1 C2 1.380(3)
C1 C6 1.409(3)
C1 H1A 0.9500
C2 C3 1.388(3)
C2 H2A 0.9500
C3 C4 1.373(3)
C3 H3A 0.9500
C4 C5 1.388(3)
C4 H4A 0.9500
C5 C6 1.396(3)
C5 H5A 0.9500
C7 C8 1.394(3)
C7 C12 1.398(3)
C7 H7A 0.9500
C8 C9 1.387(3)
C8 H8A 0.9500
C9 C10 1.379(3)
C9 H9A 0.9500
C10 C11 1.391(3)
C10 H10A 0.9500
C11 C12 1.396(3)
C11 H11A 0.9500
C13 C14 1.534(3)
C13 H13A 0.9900
C13 H13B 0.9900
C14 H14A 0.9900
C14 H14B 0.9900
C15 C16 1.393(3)
C15 C20 1.396(3)
C15 H15A 0.9500
C16 C17 1.380(3)
C16 H16A 0.9500
C17 C18 1.387(3)
C17 H17A 0.9500
C18 C19 1.387(3)
C18 H18A 0.9500
C19 C20 1.400(3)
C19 H19A 0.9500
C21 C26 1.392(3)
C21 C22 1.393(3)
C21 H21A 0.9500
C22 C23 1.386(3)
C22 H22A 0.9500
C23 C24 1.384(3)
C23 H23A 0.9500
C24 C25 1.388(3)
C24 H24A 0.9500
C25 C26 1.403(3)
C25 H25A 0.9500
C27 C28 1.516(3)
C27 H27A 0.9900
C27 H27B 0.9900
C28 H28A 0.9800
C28 H28B 0.9800
C28 H28C 0.9800
C29 C30 1.520(3)
C29 H29A 0.9900
C29 H29B 0.9900
C30 H30A 0.9800
C30 H30B 0.9800
C30 H30C 0.9800
C31 H31A 0.9900
C31 H31B 0.9900
C32 H32A 0.9800
C32 H32B 0.9800
C32 H32C 0.9800
C33 H33A 0.9900
C33 H33B 0.9900
C34 C35 1.526(3)
C34 H34A 0.9900
C34 H34B 0.9900
C35 H35A 0.9800
C35 H35B 0.9800
C35 H35C 0.9800
C36 C37 1.527(3)
C36 H36A 0.9900
C36 H36B 0.9900
C37 H37A 0.9800
C37 H37B 0.9800
C37 H37C 0.9800
C38 C39 1.383(3)
C38 C43 1.394(3)
C38 H38A 0.9500
C39 C40 1.385(3)
C39 H39A 0.9500
C40 C41 1.387(3)
C40 H40A 0.9500
C41 C42 1.383(3)
C41 H41A 0.9500
C42 C43 1.405(3)
C42 H42A 0.9500
C44 C45 1.388(3)
C44 C49 1.396(3)
C44 H44A 0.9500
C45 C46 1.382(3)
C45 H45A 0.9500
C46 C47 1.382(3)
C46 H46A 0.9500
C47 C48 1.393(3)
C47 H47A 0.9500
C48 C49 1.398(3)
C48 H48A 0.9500
C50 C51 1.521(3)
C50 H50A 0.9900
C50 H50B 0.9900
C51 H51A 0.9900
C51 H51B 0.9900
C52 C53 1.388(3)
C52 C57 1.398(3)
C52 H52A 0.9500
C53 C54 1.385(3)
C53 H53A 0.9500
C54 C55 1.383(3)
C54 H54A 0.9500
C55 C56 1.388(3)
C55 H55A 0.9500
C56 C57 1.401(3)
C56 H56A 0.9500
C58 C59 1.393(3)
C58 C63 1.395(3)
C58 H58A 0.9500
C59 C60 1.387(3)
C59 H59A 0.9500
C60 C61 1.385(3)
C60 H60A 0.9500
C61 C62 1.383(3)
C61 H61A 0.9500
C62 C63 1.403(3)
C62 H62A 0.9500
C64 C65 1.529(3)
C64 H64A 0.9900
C64 H64B 0.9900
C65 H65A 0.9800
C65 H65B 0.9800
C65 H65C 0.9800
C66 C67 1.532(3)
C66 H66A 0.9900
C66 H66B 0.9900
C67 H67A 0.9800
C67 H67B 0.9800
C67 H67C 0.9800
C68 H68A 0.9900
C68 H68B 0.9900
C69 H69A 0.9800
C69 H69B 0.9800
C69 H69C 0.9800
C70 H70A 0.9900
C70 H70B 0.9900
C71 C72 1.533(3)
C71 H71A 0.9900
C71 H71B 0.9900
C72 H72A 0.9800
C72 H72B 0.9800
C72 H72C 0.9800
C73 C74 1.530(3)
C73 H73A 0.9900
C73 H73B 0.9900
C74 H74A 0.9800
C74 H74B 0.9800
C74 H74C 0.9800
